data_7717499
loop_
_publ_author_name
'Serrano-Garc\'ia, Juan Sebasti\'an'
'Garcia Eleno , Marco Antonio'
'Arenaza-Corona, Antonino'
'Rufino-Felipe, Ernesto'
'Valdes, Hugo'
'Hernandez Ortega, Simon'
'Morales-Morales, David'

_publ_section_title
;
 Simple and easy functionalization of para--hydroxy POCOP--M (M=Ni(II),
 Pd(II)) pincer complexes: Synthesis of multimetallic species
;
_journal_name_full 'Dalton Transactions'
_journal_paper_doi 10.1039/D4DT02841D
_journal_year 2024
_chemical_formula_moiety 'C25 H38 Cl3 N3 O3 P2 Pd'
_chemical_formula_sum 'C25 H38 Cl3 N3 O3 P2 Pd'
_chemical_formula_weight 703.27
_space_group_crystal_system monoclinic
_space_group_IT_number 14
_space_group_name_Hall '-P 2yn'
_space_group_name_H-M_alt 'P 1 21/n 1'
_atom_sites_solution_hydrogens geom
_atom_sites_solution_primary direct
_atom_sites_solution_secondary difmap
_audit_creation_method SHELXL-2019/3
_audit_update_record
;
2024-08-27 deposited with the CCDC.	2024-11-14 downloaded from the CCDC.
;
_cell_angle_alpha 90
_cell_angle_beta 95.542(2)
_cell_angle_gamma 90
_cell_formula_units_Z 4
_cell_length_a 8.1646(10)
_cell_length_b 28.713(4)
_cell_length_c 13.7242(17)
_cell_measurement_reflns_used 3292
_cell_measurement_temperature 298(2)
_cell_measurement_theta_max 23.64
_cell_measurement_theta_min 2.60
_cell_volume 3202.3(7)
_computing_cell_refinement 'APEX2 v2012.10.0(Bruker, 2012)'
_computing_data_collection 'APEX2 v2012.10.0(Bruker, 2012)'
_computing_data_reduction 'SAINT V8.27B (Bruker, 2012)'
_computing_molecular_graphics 'SHELXLe (H\"ubschle et al, 2011)'
_computing_publication_material 'CIFTAB V 2013/2 (Sheldrick, 2013)'
_computing_structure_refinement 'SHELXL-2019/3 (Sheldrick, 2015)'
_computing_structure_solution 'SHELXS-97 (Sheldrick, 2008)'
_diffrn_ambient_temperature 298(2)
_diffrn_detector_area_resol_mean 8.333
_diffrn_measured_fraction_theta_full 0.998
_diffrn_measured_fraction_theta_max 0.987
_diffrn_measurement_device_type 'Bruker Smart Apex CCD diffractometer 01-670-01'
_diffrn_measurement_method \w-scans
_diffrn_radiation_monochromator graphite
_diffrn_radiation_type MoK\a
_diffrn_radiation_wavelength 0.71073
_diffrn_reflns_av_R_equivalents 0.0902
_diffrn_reflns_av_unetI/netI 0.1110
_diffrn_reflns_Laue_measured_fraction_full 0.998
_diffrn_reflns_Laue_measured_fraction_max 0.987
_diffrn_reflns_limit_h_max 9
_diffrn_reflns_limit_h_min -9
_diffrn_reflns_limit_k_max 33
_diffrn_reflns_limit_k_min -34
_diffrn_reflns_limit_l_max 16
_diffrn_reflns_limit_l_min -15
_diffrn_reflns_number 15756
_diffrn_reflns_point_group_measured_fraction_full 0.998
_diffrn_reflns_point_group_measured_fraction_max 0.987
_diffrn_reflns_theta_full 25.242
_diffrn_reflns_theta_max 25.569
_diffrn_reflns_theta_min 2.058
_diffrn_source 'fine-focus sealed tube'
_exptl_absorpt_coefficient_mu 0.959
_exptl_absorpt_correction_T_max 0.7452
_exptl_absorpt_correction_T_min 0.6157
_exptl_absorpt_correction_type multi-scan
_exptl_absorpt_process_details '(Sheldrick, 2008)'
_exptl_crystal_colour yellow
_exptl_crystal_density_diffrn 1.459
_exptl_crystal_description lamina
_exptl_crystal_F_000 1440
_exptl_crystal_size_max 0.436
_exptl_crystal_size_mid 0.129
_exptl_crystal_size_min 0.032
_refine_diff_density_max 0.684
_refine_diff_density_min -1.105
_refine_diff_density_rms 0.120
_refine_ls_extinction_method none
_refine_ls_goodness_of_fit_ref 1.015
_refine_ls_hydrogen_treatment constr
_refine_ls_matrix_type full
_refine_ls_number_parameters 388
_refine_ls_number_reflns 5932
_refine_ls_number_restraints 60
_refine_ls_restrained_S_all 1.017
_refine_ls_R_factor_all 0.1333
_refine_ls_R_factor_gt 0.0698
_refine_ls_shift/su_max 0.000
_refine_ls_shift/su_mean 0.000
_refine_ls_structure_factor_coef Fsqd
_refine_ls_weighting_details 'w=1/[\s^2^(Fo^2^)+(0.0901P)^2^+0.5485P] where P=(Fo^2^+2Fc^2^)/3'
_refine_ls_weighting_scheme calc
_refine_ls_wR_factor_gt 0.1580
_refine_ls_wR_factor_ref 0.1926
_reflns_Friedel_coverage 0.000
_reflns_number_gt 3407
_reflns_number_total 5932
_reflns_threshold_expression 'I > 2\s(I)'
_cod_data_source_file d4dt02841d2.cif
_cod_data_source_block Compoun_2-Pd
_cod_original_cell_volume 3202.4(7)
_cod_original_sg_symbol_H-M 'P 21/n'
_cod_database_code 7717499
_shelx_shelxl_version_number 2019/3
_shelx_space_group_comment
;
The symmetry employed for this shelxl refinement is uniquely defined
by the following loop, which should always be used as a source of
symmetry information in preference to the above space-group names.
They are only intended as comments.
;
_shelx_estimated_absorpt_t_min 0.680
_shelx_estimated_absorpt_t_max 0.970

loop_
_space_group_symop_operation_xyz
'x, y, z'
'-x+1/2, y+1/2, -z+1/2'
'-x, -y, -z'
'x-1/2, -y-1/2, z-1/2'

loop_
_atom_site_label
_atom_site_type_symbol
_atom_site_fract_x
_atom_site_fract_y
_atom_site_fract_z
_atom_site_U_iso_or_equiv
_atom_site_adp_type
_atom_site_occupancy
_atom_site_site_symmetry_order
_atom_site_calc_flag
_atom_site_refinement_flags_posn
_atom_site_refinement_flags_adp
_atom_site_refinement_flags_occupancy
_atom_site_disorder_assembly
_atom_site_disorder_group
Pd1 Pd 0.14617(8) 0.19044(2) 0.06764(5) 0.0404(2) Uani 1 1 d . . . . .
Cl1 Cl 0.2676(3) 0.22374(7) -0.06033(18) 0.0620(7) Uani 1 1 d . . . . .
Cl2 Cl -0.2531(5) 0.01604(11) 0.6994(2) 0.1041(11) Uani 1 1 d . . . . .
Cl3 Cl 0.3201(5) 0.04856(12) 0.5749(3) 0.1231(14) Uani 1 1 d . . . . .
P1 P 0.2250(2) 0.11560(6) 0.05093(14) 0.0328(5) Uani 1 1 d . . . . .
P2 P 0.0442(2) 0.25544(6) 0.13422(14) 0.0302(5) Uani 1 1 d . . . . .
O1 O 0.1219(6) 0.08567(15) 0.1280(4) 0.0418(13) Uani 1 1 d . . . . .
O2 O -0.0440(6) 0.23609(15) 0.2305(3) 0.0390(13) Uani 1 1 d . . . . .
O3 O -0.1971(7) 0.10168(18) 0.4023(4) 0.0467(14) Uani 1 1 d . . . . .
N1 N -0.2159(9) 0.0610(2) 0.5401(5) 0.0446(17) Uani 1 1 d . . . . .
N2 N 0.0266(12) 0.0334(3) 0.6311(6) 0.066(2) Uani 1 1 d . . . . .
N3 N 0.0470(9) 0.0764(2) 0.4854(5) 0.0467(17) Uani 1 1 d . . . . .
C1 C 0.0386(9) 0.1613(2) 0.1749(5) 0.0318(17) Uani 1 1 d . . . . .
C2 C 0.0424(9) 0.1134(2) 0.1917(5) 0.0368(18) Uani 1 1 d . . . . .
C3 C -0.0354(9) 0.0918(3) 0.2653(5) 0.0384(19) Uani 1 1 d . . . . .
H3 H -0.038589 0.059613 0.271787 0.046 Uiso 1 1 calc R U . . .
C4 C -0.1077(9) 0.1213(3) 0.3282(5) 0.0370(18) Uani 1 1 d . . . . .
C5 C -0.1130(9) 0.1690(3) 0.3204(5) 0.0376(18) Uani 1 1 d . . . . .
H5 H -0.163815 0.187378 0.364448 0.045 Uiso 1 1 calc R U . . .
C6 C -0.0382(9) 0.1883(2) 0.2431(5) 0.0335(17) Uani 1 1 d . . . . .
C7 C -0.1172(11) 0.0788(2) 0.4777(6) 0.041(2) Uani 1 1 d . . . . .
C8 C -0.1307(15) 0.0396(3) 0.6133(6) 0.059(3) Uani 1 1 d . . . . .
C9 C 0.1088(12) 0.0532(3) 0.5631(7) 0.056(3) Uani 1 1 d . . . . .
C10 C 0.1583(10) 0.0851(3) -0.0657(6) 0.052(2) Uani 1 1 d D . . . .
C11 C 0.1727(14) 0.0329(3) -0.0623(8) 0.079(3) Uani 1 1 d . . . . .
H11A H 0.145249 0.021821 0.000054 0.118 Uiso 1 1 calc R U . . .
H11B H 0.283431 0.023980 -0.071585 0.118 Uiso 1 1 calc R U . . .
H11C H 0.098489 0.019546 -0.113350 0.118 Uiso 1 1 calc R U . . .
C12 C 0.292(4) 0.0987(9) -0.1365(17) 0.075(8) Uani 0.56(4) 1 d D U P A 1
H12A H 0.386331 0.078969 -0.123949 0.112 Uiso 0.56(4) 1 calc R U P A 1
H12B H 0.323934 0.130621 -0.125436 0.112 Uiso 0.56(4) 1 calc R U P A 1
H12C H 0.246552 0.094959 -0.203241 0.112 Uiso 0.56(4) 1 calc R U P A 1
C13 C -0.015(3) 0.1049(11) -0.101(2) 0.096(10) Uani 0.56(4) 1 d D U P A 1
H13A H -0.050398 0.092907 -0.164632 0.144 Uiso 0.56(4) 1 calc R U P A 1
H13B H -0.010153 0.138240 -0.103291 0.144 Uiso 0.56(4) 1 calc R U P A 1
H13C H -0.092236 0.095632 -0.055673 0.144 Uiso 0.56(4) 1 calc R U P A 1
C12B C 0.191(5) 0.1131(9) -0.1597(13) 0.070(9) Uani 0.44(4) 1 d D U P A 2
H12D H 0.307003 0.113145 -0.166809 0.105 Uiso 0.44(4) 1 calc R U P A 2
H12E H 0.153578 0.144570 -0.153898 0.105 Uiso 0.44(4) 1 calc R U P A 2
H12F H 0.133122 0.098781 -0.216095 0.105 Uiso 0.44(4) 1 calc R U P A 2
C13B C -0.0325(16) 0.0899(10) -0.062(2) 0.063(9) Uani 0.44(4) 1 d D U P A 2
H13D H -0.088498 0.075209 -0.118909 0.095 Uiso 0.44(4) 1 calc R U P A 2
H13E H -0.061709 0.122288 -0.061742 0.095 Uiso 0.44(4) 1 calc R U P A 2
H13F H -0.064143 0.075169 -0.004197 0.095 Uiso 0.44(4) 1 calc R U P A 2
C14 C 0.4408(11) 0.1032(3) 0.0991(6) 0.061(3) Uani 1 1 d D . . . .
C15 C 0.4845(13) 0.0527(3) 0.1131(9) 0.083(3) Uani 1 1 d . . . . .
H15A H 0.479737 0.037619 0.050507 0.124 Uiso 1 1 calc R U . . .
H15B H 0.407933 0.038168 0.152395 0.124 Uiso 1 1 calc R U . . .
H15C H 0.593771 0.050133 0.145394 0.124 Uiso 1 1 calc R U . . .
C16 C 0.487(3) 0.1395(9) 0.182(2) 0.077(9) Uani 0.51(4) 1 d D U P B 1
H16A H 0.428893 0.132350 0.237723 0.115 Uiso 0.51(4) 1 calc R U P B 1
H16B H 0.457503 0.170194 0.158796 0.115 Uiso 0.51(4) 1 calc R U P B 1
H16C H 0.603435 0.138287 0.200718 0.115 Uiso 0.51(4) 1 calc R U P B 1
C17 C 0.544(3) 0.1159(11) 0.0111(18) 0.081(9) Uani 0.51(4) 1 d D U P B 1
H17A H 0.525327 0.147930 -0.006705 0.121 Uiso 0.51(4) 1 calc R U P B 1
H17B H 0.509658 0.096369 -0.044001 0.121 Uiso 0.51(4) 1 calc R U P B 1
H17C H 0.658550 0.111034 0.030384 0.121 Uiso 0.51(4) 1 calc R U P B 1
C16B C 0.438(3) 0.1162(10) 0.2106(11) 0.065(8) Uani 0.49(4) 1 d D U P B 2
H16D H 0.548113 0.123388 0.238049 0.098 Uiso 0.49(4) 1 calc R U P B 2
H16E H 0.396880 0.090333 0.245043 0.098 Uiso 0.49(4) 1 calc R U P B 2
H16F H 0.368800 0.142798 0.216551 0.098 Uiso 0.49(4) 1 calc R U P B 2
C17B C 0.575(3) 0.1340(10) 0.056(3) 0.079(9) Uani 0.49(4) 1 d D U P B 2
H17D H 0.556125 0.166173 0.070597 0.119 Uiso 0.49(4) 1 calc R U P B 2
H17E H 0.568329 0.129866 -0.013707 0.119 Uiso 0.49(4) 1 calc R U P B 2
H17F H 0.681854 0.124891 0.084580 0.119 Uiso 0.49(4) 1 calc R U P B 2
C18 C -0.1320(10) 0.2848(2) 0.0650(6) 0.043(2) Uani 1 1 d . . . . .
C19 C -0.0784(12) 0.3096(3) -0.0244(6) 0.058(2) Uani 1 1 d . . . . .
H19A H -0.020303 0.288201 -0.062240 0.087 Uiso 1 1 calc R U . . .
H19B H -0.007562 0.335179 -0.003794 0.087 Uiso 1 1 calc R U . . .
H19C H -0.173610 0.321145 -0.063522 0.087 Uiso 1 1 calc R U . . .
C20 C -0.2507(12) 0.2460(3) 0.0289(8) 0.070(3) Uani 1 1 d . . . . .
H20A H -0.345205 0.259280 -0.007980 0.105 Uiso 1 1 calc R U . . .
H20B H -0.285058 0.229331 0.084095 0.105 Uiso 1 1 calc R U . . .
H20C H -0.196525 0.225006 -0.011902 0.105 Uiso 1 1 calc R U . . .
C21 C -0.2222(12) 0.3189(3) 0.1286(7) 0.071(3) Uani 1 1 d . . . . .
H21A H -0.154436 0.345751 0.143659 0.107 Uiso 1 1 calc R U . . .
H21B H -0.244165 0.303686 0.188299 0.107 Uiso 1 1 calc R U . . .
H21C H -0.324120 0.328385 0.093505 0.107 Uiso 1 1 calc R U . . .
C22 C 0.2003(10) 0.2957(3) 0.1937(6) 0.042(2) Uani 1 1 d . . . . .
C23 C 0.3356(12) 0.2631(3) 0.2443(7) 0.075(3) Uani 1 1 d . . . . .
H23A H 0.386683 0.245975 0.195399 0.112 Uiso 1 1 calc R U . . .
H23B H 0.286375 0.241834 0.286821 0.112 Uiso 1 1 calc R U . . .
H23C H 0.417015 0.281564 0.281883 0.112 Uiso 1 1 calc R U . . .
C24 C 0.1336(13) 0.3263(3) 0.2736(8) 0.081(3) Uani 1 1 d . . . . .
H24A H 0.223986 0.340428 0.312865 0.121 Uiso 1 1 calc R U . . .
H24B H 0.071438 0.307372 0.314394 0.121 Uiso 1 1 calc R U . . .
H24C H 0.063906 0.350219 0.243306 0.121 Uiso 1 1 calc R U . . .
C25 C 0.2829(12) 0.3238(3) 0.1184(7) 0.067(3) Uani 1 1 d . . . . .
H25A H 0.369686 0.342266 0.150948 0.101 Uiso 1 1 calc R U . . .
H25B H 0.203295 0.343884 0.083688 0.101 Uiso 1 1 calc R U . . .
H25C H 0.327767 0.303049 0.073044 0.101 Uiso 1 1 calc R U . . .

loop_
_atom_site_aniso_label
_atom_site_aniso_U_11
_atom_site_aniso_U_22
_atom_site_aniso_U_33
_atom_site_aniso_U_23
_atom_site_aniso_U_13
_atom_site_aniso_U_12
Pd1 0.0429(4) 0.0349(3) 0.0455(4) 0.0010(3) 0.0157(3) 0.0010(3)
Cl1 0.0728(16) 0.0467(12) 0.0720(16) 0.0056(11) 0.0360(13) 0.0036(12)
Cl2 0.147(3) 0.103(2) 0.0662(18) 0.0468(16) 0.0272(19) -0.016(2)
Cl3 0.118(3) 0.101(2) 0.139(3) -0.023(2) -0.047(2) 0.024(2)
P1 0.0316(11) 0.0276(10) 0.0417(12) 0.0025(8) 0.0161(9) 0.0037(8)
P2 0.0362(11) 0.0248(9) 0.0318(11) -0.0015(8) 0.0140(9) -0.0033(8)
O1 0.054(3) 0.025(3) 0.051(3) 0.007(2) 0.025(3) 0.011(2)
O2 0.058(4) 0.025(3) 0.039(3) -0.005(2) 0.029(3) -0.004(2)
O3 0.044(3) 0.053(3) 0.046(3) 0.022(3) 0.021(3) 0.004(3)
N1 0.070(5) 0.033(4) 0.033(4) 0.012(3) 0.017(4) -0.005(3)
N2 0.092(7) 0.057(5) 0.043(5) 0.008(4) -0.016(5) -0.001(5)
N3 0.061(5) 0.039(4) 0.040(4) 0.002(3) 0.003(4) 0.007(3)
C1 0.033(4) 0.034(4) 0.031(4) 0.003(3) 0.018(3) -0.003(3)
C2 0.040(5) 0.031(4) 0.042(5) 0.001(3) 0.015(4) 0.004(3)
C3 0.045(5) 0.034(4) 0.037(4) 0.014(3) 0.010(4) 0.005(4)
C4 0.035(4) 0.049(5) 0.028(4) 0.017(3) 0.009(4) -0.001(4)
C5 0.041(5) 0.041(4) 0.033(4) 0.003(3) 0.017(4) 0.006(4)
C6 0.041(4) 0.031(4) 0.030(4) 0.004(3) 0.007(3) -0.004(3)
C7 0.064(6) 0.025(4) 0.034(4) -0.003(3) 0.011(4) 0.006(4)
C8 0.101(9) 0.042(5) 0.034(5) 0.007(4) 0.015(6) -0.008(5)
C9 0.073(7) 0.037(5) 0.055(6) -0.016(4) -0.006(5) 0.009(4)
C10 0.077(7) 0.037(5) 0.044(5) -0.008(4) 0.019(5) -0.011(4)
C11 0.083(8) 0.053(6) 0.101(9) -0.026(6) 0.015(7) 0.008(5)
C12 0.116(17) 0.077(13) 0.036(11) -0.006(9) 0.036(11) -0.017(12)
C13 0.116(16) 0.080(15) 0.080(16) -0.010(12) -0.054(12) 0.027(12)
C12B 0.097(19) 0.067(14) 0.047(13) 0.000(10) 0.006(12) -0.013(13)
C13B 0.078(15) 0.043(13) 0.059(15) 0.000(11) -0.040(11) 0.018(10)
C14 0.044(5) 0.046(5) 0.095(8) 0.000(5) 0.012(5) 0.021(4)
C15 0.065(7) 0.068(7) 0.114(9) 0.020(6) 0.001(7) 0.026(6)
C16 0.046(12) 0.071(14) 0.108(16) 0.004(12) -0.024(11) 0.010(11)
C17 0.036(11) 0.084(15) 0.122(16) 0.011(12) 0.006(12) -0.016(10)
C16B 0.054(13) 0.044(12) 0.092(14) -0.020(10) -0.017(10) 0.009(10)
C17B 0.040(12) 0.072(14) 0.124(18) 0.023(13) -0.002(12) -0.024(10)
C18 0.044(5) 0.032(4) 0.055(5) 0.000(4) 0.014(4) 0.009(4)
C19 0.067(6) 0.062(6) 0.044(5) 0.012(4) 0.000(5) 0.008(5)
C20 0.051(6) 0.064(6) 0.091(8) -0.004(5) -0.018(6) -0.013(5)
C21 0.066(7) 0.071(7) 0.078(7) -0.001(5) 0.017(6) 0.028(5)
C22 0.046(5) 0.040(4) 0.040(5) -0.009(3) 0.003(4) -0.011(4)
C23 0.076(7) 0.065(6) 0.076(7) 0.007(5) -0.031(6) -0.006(6)
C24 0.076(8) 0.074(7) 0.092(8) -0.054(6) 0.013(6) -0.014(6)
C25 0.062(6) 0.069(6) 0.070(7) 0.008(5) 0.002(5) -0.033(5)

loop_
_atom_type_symbol
_atom_type_description
_atom_type_scat_dispersion_real
_atom_type_scat_dispersion_imag
_atom_type_scat_source
C C 0.0033 0.0016 'International Tables Vol C Tables 4.2.6.8 and 6.1.1.4'
H H 0.0000 0.0000 'International Tables Vol C Tables 4.2.6.8 and 6.1.1.4'
N N 0.0061 0.0033 'International Tables Vol C Tables 4.2.6.8 and 6.1.1.4'
O O 0.0106 0.0060 'International Tables Vol C Tables 4.2.6.8 and 6.1.1.4'
P P 0.1023 0.0942 'International Tables Vol C Tables 4.2.6.8 and 6.1.1.4'
Cl Cl 0.1484 0.1585 'International Tables Vol C Tables 4.2.6.8 and 6.1.1.4'
Pd Pd -0.9988 1.0072 'International Tables Vol C Tables 4.2.6.8 and 6.1.1.4'

loop_
_geom_angle_atom_site_label_1
_geom_angle_atom_site_label_2
_geom_angle_atom_site_label_3
_geom_angle
_geom_angle_site_symmetry_1
_geom_angle_site_symmetry_3
_geom_angle_publ_flag
C1 Pd1 P1 79.9(2) . . ?
C1 Pd1 P2 80.9(2) . . ?
P1 Pd1 P2 160.17(7) . . ?
C1 Pd1 Cl1 178.7(2) . . ?
P1 Pd1 Cl1 99.75(7) . . ?
P2 Pd1 Cl1 99.61(7) . . ?
O1 P1 C14 101.4(3) . . ?
O1 P1 C10 100.4(3) . . ?
C14 P1 C10 113.9(4) . . ?
O1 P1 Pd1 105.15(18) . . ?
C14 P1 Pd1 114.6(3) . . ?
C10 P1 Pd1 118.2(3) . . ?
O2 P2 C18 100.7(3) . . ?
O2 P2 C22 101.0(3) . . ?
C18 P2 C22 114.2(4) . . ?
O2 P2 Pd1 104.43(18) . . ?
C18 P2 Pd1 117.7(3) . . ?
C22 P2 Pd1 115.3(3) . . ?
C2 O1 P1 113.7(4) . . ?
C6 O2 P2 114.8(4) . . ?
C7 O3 C4 120.0(6) . . ?
C8 N1 C7 111.2(8) . . ?
C8 N2 C9 111.5(8) . . ?
C9 N3 C7 113.2(8) . . ?
C2 C1 C6 115.9(6) . . ?
C2 C1 Pd1 122.5(5) . . ?
C6 C1 Pd1 121.4(5) . . ?
C3 C2 O1 118.5(6) . . ?
C3 C2 C1 123.7(7) . . ?
O1 C2 C1 117.7(6) . . ?
C4 C3 C2 115.7(7) . . ?
C4 C3 H3 122.1 . . ?
C2 C3 H3 122.1 . . ?
C5 C4 C3 125.0(6) . . ?
C5 C4 O3 115.9(7) . . ?
C3 C4 O3 118.9(7) . . ?
C4 C5 C6 116.4(7) . . ?
C4 C5 H5 121.8 . . ?
C6 C5 H5 121.8 . . ?
O2 C6 C5 118.6(6) . . ?
O2 C6 C1 118.3(6) . . ?
C5 C6 C1 123.0(6) . . ?
N1 C7 N3 126.3(7) . . ?
N1 C7 O3 113.9(8) . . ?
N3 C7 O3 119.8(7) . . ?
N2 C8 N1 130.4(9) . . ?
N2 C8 Cl2 116.0(8) . . ?
N1 C8 Cl2 113.6(9) . . ?
N3 C9 N2 127.3(9) . . ?
N3 C9 Cl3 114.6(8) . . ?
N2 C9 Cl3 118.0(8) . . ?
C11 C10 C13 116.0(14) . . ?
C11 C10 C12B 121.2(14) . . ?
C11 C10 C13B 99.3(12) . . ?
C12B C10 C13B 103.3(15) . . ?
C11 C10 C12 102.1(12) . . ?
C13 C10 C12 112.4(14) . . ?
C11 C10 P1 115.3(7) . . ?
C13 C10 P1 106.0(11) . . ?
C12B C10 P1 114.1(11) . . ?
C13B C10 P1 98.2(12) . . ?
C12 C10 P1 104.5(9) . . ?
C10 C11 H11A 109.5 . . ?
C10 C11 H11B 109.5 . . ?
H11A C11 H11B 109.5 . . ?
C10 C11 H11C 109.5 . . ?
H11A C11 H11C 109.5 . . ?
H11B C11 H11C 109.5 . . ?
C10 C12 H12A 109.5 . . ?
C10 C12 H12B 109.5 . . ?
H12A C12 H12B 109.5 . . ?
C10 C12 H12C 109.5 . . ?
H12A C12 H12C 109.5 . . ?
H12B C12 H12C 109.5 . . ?
C10 C13 H13A 109.5 . . ?
C10 C13 H13B 109.5 . . ?
H13A C13 H13B 109.5 . . ?
C10 C13 H13C 109.5 . . ?
H13A C13 H13C 109.5 . . ?
H13B C13 H13C 109.5 . . ?
C10 C12B H12D 109.5 . . ?
C10 C12B H12E 109.5 . . ?
H12D C12B H12E 109.5 . . ?
C10 C12B H12F 109.5 . . ?
H12D C12B H12F 109.5 . . ?
H12E C12B H12F 109.5 . . ?
C10 C13B H13D 109.5 . . ?
C10 C13B H13E 109.5 . . ?
H13D C13B H13E 109.5 . . ?
C10 C13B H13F 109.5 . . ?
H13D C13B H13F 109.5 . . ?
H13E C13B H13F 109.5 . . ?
C15 C14 C16 120.8(13) . . ?
C15 C14 C17B 115.3(13) . . ?
C15 C14 C16B 97.4(12) . . ?
C17B C14 C16B 107.9(15) . . ?
C15 C14 C17 100.5(13) . . ?
C16 C14 C17 107.2(14) . . ?
C15 C14 P1 115.9(7) . . ?
C16 C14 P1 106.7(9) . . ?
C17B C14 P1 115.6(12) . . ?
C16B C14 P1 101.6(9) . . ?
C17 C14 P1 103.9(11) . . ?
C14 C15 H15A 109.5 . . ?
C14 C15 H15B 109.5 . . ?
H15A C15 H15B 109.5 . . ?
C14 C15 H15C 109.5 . . ?
H15A C15 H15C 109.5 . . ?
H15B C15 H15C 109.5 . . ?
C14 C16 H16A 109.5 . . ?
C14 C16 H16B 109.5 . . ?
H16A C16 H16B 109.5 . . ?
C14 C16 H16C 109.5 . . ?
H16A C16 H16C 109.5 . . ?
H16B C16 H16C 109.5 . . ?
C14 C17 H17A 109.5 . . ?
C14 C17 H17B 109.5 . . ?
H17A C17 H17B 109.5 . . ?
C14 C17 H17C 109.5 . . ?
H17A C17 H17C 109.5 . . ?
H17B C17 H17C 109.5 . . ?
C14 C16B H16D 109.5 . . ?
C14 C16B H16E 109.5 . . ?
H16D C16B H16E 109.5 . . ?
C14 C16B H16F 109.5 . . ?
H16D C16B H16F 109.5 . . ?
H16E C16B H16F 109.5 . . ?
C14 C17B H17D 109.5 . . ?
C14 C17B H17E 109.5 . . ?
H17D C17B H17E 109.5 . . ?
C14 C17B H17F 109.5 . . ?
H17D C17B H17F 109.5 . . ?
H17E C17B H17F 109.5 . . ?
C19 C18 C20 107.7(7) . . ?
C19 C18 C21 110.5(7) . . ?
C20 C18 C21 108.8(7) . . ?
C19 C18 P2 111.0(6) . . ?
C20 C18 P2 105.7(5) . . ?
C21 C18 P2 112.8(6) . . ?
C18 C19 H19A 109.5 . . ?
C18 C19 H19B 109.5 . . ?
H19A C19 H19B 109.5 . . ?
C18 C19 H19C 109.5 . . ?
H19A C19 H19C 109.5 . . ?
H19B C19 H19C 109.5 . . ?
C18 C20 H20A 109.5 . . ?
C18 C20 H20B 109.5 . . ?
H20A C20 H20B 109.5 . . ?
C18 C20 H20C 109.5 . . ?
H20A C20 H20C 109.5 . . ?
H20B C20 H20C 109.5 . . ?
C18 C21 H21A 109.5 . . ?
C18 C21 H21B 109.5 . . ?
H21A C21 H21B 109.5 . . ?
C18 C21 H21C 109.5 . . ?
H21A C21 H21C 109.5 . . ?
H21B C21 H21C 109.5 . . ?
C25 C22 C24 113.0(7) . . ?
C25 C22 C23 106.3(7) . . ?
C24 C22 C23 107.9(8) . . ?
C25 C22 P2 111.4(6) . . ?
C24 C22 P2 113.1(6) . . ?
C23 C22 P2 104.5(5) . . ?
C22 C23 H23A 109.5 . . ?
C22 C23 H23B 109.5 . . ?
H23A C23 H23B 109.5 . . ?
C22 C23 H23C 109.5 . . ?
H23A C23 H23C 109.5 . . ?
H23B C23 H23C 109.5 . . ?
C22 C24 H24A 109.5 . . ?
C22 C24 H24B 109.5 . . ?
H24A C24 H24B 109.5 . . ?
C22 C24 H24C 109.5 . . ?
H24A C24 H24C 109.5 . . ?
H24B C24 H24C 109.5 . . ?
C22 C25 H25A 109.5 . . ?
C22 C25 H25B 109.5 . . ?
H25A C25 H25B 109.5 . . ?
C22 C25 H25C 109.5 . . ?
H25A C25 H25C 109.5 . . ?
H25B C25 H25C 109.5 . . ?

loop_
_geom_bond_atom_site_label_1
_geom_bond_atom_site_label_2
_geom_bond_distance
_geom_bond_site_symmetry_2
_geom_bond_publ_flag
Pd1 C1 1.972(6) . ?
Pd1 P1 2.2613(19) . ?
Pd1 P2 2.2713(18) . ?
Pd1 Cl1 2.306(2) . ?
Cl2 C8 1.754(9) . ?
Cl3 C9 1.723(10) . ?
P1 O1 1.655(5) . ?
P1 C14 1.855(9) . ?
P1 C10 1.860(8) . ?
P2 O2 1.660(5) . ?
P2 C18 1.849(8) . ?
P2 C22 1.851(8) . ?
O1 C2 1.389(8) . ?
O2 C6 1.383(8) . ?
O3 C7 1.341(9) . ?
O3 C4 1.424(8) . ?
N1 C8 1.318(11) . ?
N1 C7 1.333(10) . ?
N2 C8 1.296(12) . ?
N2 C9 1.329(12) . ?
N3 C9 1.315(11) . ?
N3 C7 1.337(10) . ?
C1 C2 1.395(10) . ?
C1 C6 1.408(9) . ?
C2 C3 1.389(10) . ?
C3 C4 1.382(10) . ?
C3 H3 0.9300 . ?
C4 C5 1.373(10) . ?
C5 C6 1.389(9) . ?
C5 H5 0.9300 . ?
C10 C11 1.504(11) . ?
C10 C13 1.559(11) . ?
C10 C12B 1.565(11) . ?
C10 C13B 1.569(11) . ?
C10 C12 1.579(11) . ?
C11 H11A 0.9600 . ?
C11 H11B 0.9600 . ?
C11 H11C 0.9600 . ?
C12 H12A 0.9600 . ?
C12 H12B 0.9600 . ?
C12 H12C 0.9600 . ?
C13 H13A 0.9600 . ?
C13 H13B 0.9600 . ?
C13 H13C 0.9600 . ?
C12B H12D 0.9600 . ?
C12B H12E 0.9600 . ?
C12B H12F 0.9600 . ?
C13B H13D 0.9600 . ?
C13B H13E 0.9600 . ?
C13B H13F 0.9600 . ?
C14 C15 1.501(12) . ?
C14 C16 1.563(11) . ?
C14 C17B 1.566(11) . ?
C14 C16B 1.577(11) . ?
C14 C17 1.579(11) . ?
C15 H15A 0.9600 . ?
C15 H15B 0.9600 . ?
C15 H15C 0.9600 . ?
C16 H16A 0.9600 . ?
C16 H16B 0.9600 . ?
C16 H16C 0.9600 . ?
C17 H17A 0.9600 . ?
C17 H17B 0.9600 . ?
C17 H17C 0.9600 . ?
C16B H16D 0.9600 . ?
C16B H16E 0.9600 . ?
C16B H16F 0.9600 . ?
C17B H17D 0.9600 . ?
C17B H17E 0.9600 . ?
C17B H17F 0.9600 . ?
C18 C19 1.518(11) . ?
C18 C20 1.528(11) . ?
C18 C21 1.545(11) . ?
C19 H19A 0.9600 . ?
C19 H19B 0.9600 . ?
C19 H19C 0.9600 . ?
C20 H20A 0.9600 . ?
C20 H20B 0.9600 . ?
C20 H20C 0.9600 . ?
C21 H21A 0.9600 . ?
C21 H21B 0.9600 . ?
C21 H21C 0.9600 . ?
C22 C25 1.519(11) . ?
C22 C24 1.546(11) . ?
C22 C23 1.558(12) . ?
C23 H23A 0.9600 . ?
C23 H23B 0.9600 . ?
C23 H23C 0.9600 . ?
C24 H24A 0.9600 . ?
C24 H24B 0.9600 . ?
C24 H24C 0.9600 . ?
C25 H25A 0.9600 . ?
C25 H25B 0.9600 . ?
C25 H25C 0.9600 . ?

loop_
_geom_hbond_atom_site_label_D
_geom_hbond_atom_site_label_H
_geom_hbond_atom_site_label_A
_geom_hbond_distance_DH
_geom_hbond_distance_HA
_geom_hbond_distance_DA
_geom_hbond_angle_DHA
_geom_hbond_site_symmetry_A
_geom_hbond_publ_flag
C5 H5 Cl1 0.93 2.83 3.664(8) 149.9 4_566 yes
C11 H11A O1 0.96 2.56 3.083(11) 114.5 . yes
C12 H12B Cl1 0.96 2.87 3.75(3) 152.6 . yes
C12B H12E Cl1 0.96 2.73 3.49(3) 136.5 . yes
C13B H13F O1 0.96 2.27 2.79(3) 113.1 . yes
C15 H15B Cl2 0.96 2.94 3.877(11) 164.9 3_556 yes
C19 H19A Cl1 0.96 2.99 3.818(9) 145.2 . yes
C21 H21B O2 0.96 2.57 3.055(11) 111.6 . yes
C24 H24B O2 0.96 2.49 3.000(10) 113.2 . yes
C25 H25C Cl1 0.96 2.93 3.772(10) 146.7 . yes

loop_
_geom_torsion_atom_site_label_1
_geom_torsion_atom_site_label_2
_geom_torsion_atom_site_label_3
_geom_torsion_atom_site_label_4
_geom_torsion
_geom_torsion_site_symmetry_1
_geom_torsion_site_symmetry_2
_geom_torsion_site_symmetry_3
_geom_torsion_site_symmetry_4
_geom_torsion_publ_flag
C14 P1 O1 C2 109.0(5) . . . . ?
C10 P1 O1 C2 -133.8(5) . . . . ?
Pd1 P1 O1 C2 -10.6(5) . . . . ?
C18 P2 O2 C6 120.7(5) . . . . ?
C22 P2 O2 C6 -121.8(5) . . . . ?
Pd1 P2 O2 C6 -1.9(5) . . . . ?
P1 O1 C2 C3 -174.3(6) . . . . ?
P1 O1 C2 C1 8.8(9) . . . . ?
C6 C1 C2 C3 5.4(12) . . . . ?
Pd1 C1 C2 C3 -178.5(6) . . . . ?
C6 C1 C2 O1 -177.9(6) . . . . ?
Pd1 C1 C2 O1 -1.8(10) . . . . ?
O1 C2 C3 C4 178.0(7) . . . . ?
C1 C2 C3 C4 -5.3(12) . . . . ?
C2 C3 C4 C5 2.7(12) . . . . ?
C2 C3 C4 O3 176.8(7) . . . . ?
C7 O3 C4 C5 -115.8(8) . . . . ?
C7 O3 C4 C3 69.5(9) . . . . ?
C3 C4 C5 C6 -0.4(12) . . . . ?
O3 C4 C5 C6 -174.7(6) . . . . ?
P2 O2 C6 C5 -178.3(5) . . . . ?
P2 O2 C6 C1 -0.4(9) . . . . ?
C4 C5 C6 O2 178.3(7) . . . . ?
C4 C5 C6 C1 0.5(11) . . . . ?
C2 C1 C6 O2 179.4(7) . . . . ?
Pd1 C1 C6 O2 3.2(9) . . . . ?
C2 C1 C6 C5 -2.9(11) . . . . ?
Pd1 C1 C6 C5 -179.0(6) . . . . ?
C8 N1 C7 N3 -0.3(11) . . . . ?
C8 N1 C7 O3 -179.0(6) . . . . ?
C9 N3 C7 N1 0.9(11) . . . . ?
C9 N3 C7 O3 179.6(6) . . . . ?
C4 O3 C7 N1 -178.1(6) . . . . ?
C4 O3 C7 N3 3.1(10) . . . . ?
C9 N2 C8 N1 1.1(14) . . . . ?
C9 N2 C8 Cl2 -178.8(6) . . . . ?
C7 N1 C8 N2 -0.8(13) . . . . ?
C7 N1 C8 Cl2 179.0(5) . . . . ?
C7 N3 C9 N2 -0.6(12) . . . . ?
C7 N3 C9 Cl3 179.2(5) . . . . ?
C8 N2 C9 N3 -0.3(13) . . . . ?
C8 N2 C9 Cl3 179.9(7) . . . . ?
O1 P1 C10 C11 -50.0(7) . . . . ?
C14 P1 C10 C11 57.5(7) . . . . ?
Pd1 P1 C10 C11 -163.6(6) . . . . ?
O1 P1 C10 C13 79.8(16) . . . . ?
C14 P1 C10 C13 -172.7(16) . . . . ?
Pd1 P1 C10 C13 -33.8(16) . . . . ?
O1 P1 C10 C12B 162.9(19) . . . . ?
C14 P1 C10 C12B -89.6(19) . . . . ?
Pd1 P1 C10 C12B 49.4(19) . . . . ?
O1 P1 C10 C13B 54.4(13) . . . . ?
C14 P1 C10 C13B 161.9(13) . . . . ?
Pd1 P1 C10 C13B -59.2(12) . . . . ?
O1 P1 C10 C12 -161.2(14) . . . . ?
C14 P1 C10 C12 -53.7(15) . . . . ?
Pd1 P1 C10 C12 85.2(14) . . . . ?
O1 P1 C14 C15 52.2(7) . . . . ?
C10 P1 C14 C15 -54.7(8) . . . . ?
Pd1 P1 C14 C15 164.9(6) . . . . ?
O1 P1 C14 C16 -85.5(15) . . . . ?
C10 P1 C14 C16 167.6(15) . . . . ?
Pd1 P1 C14 C16 27.2(16) . . . . ?
O1 P1 C14 C17B -168.4(18) . . . . ?
C10 P1 C14 C17B 84.6(18) . . . . ?
Pd1 P1 C14 C17B -55.8(18) . . . . ?
O1 P1 C14 C16B -52.0(13) . . . . ?
C10 P1 C14 C16B -158.9(12) . . . . ?
Pd1 P1 C14 C16B 60.7(13) . . . . ?
O1 P1 C14 C17 161.5(14) . . . . ?
C10 P1 C14 C17 54.5(15) . . . . ?
Pd1 P1 C14 C17 -85.9(14) . . . . ?
O2 P2 C18 C19 175.1(5) . . . . ?
C22 P2 C18 C19 67.7(7) . . . . ?
Pd1 P2 C18 C19 -72.2(6) . . . . ?
O2 P2 C18 C20 -68.4(6) . . . . ?
C22 P2 C18 C20 -175.8(6) . . . . ?
Pd1 P2 C18 C20 44.3(6) . . . . ?
O2 P2 C18 C21 50.3(6) . . . . ?
C22 P2 C18 C21 -57.0(7) . . . . ?
Pd1 P2 C18 C21 163.1(5) . . . . ?
O2 P2 C22 C25 -171.6(6) . . . . ?
C18 P2 C22 C25 -64.4(7) . . . . ?
Pd1 P2 C22 C25 76.5(7) . . . . ?
O2 P2 C22 C24 -43.1(7) . . . . ?
C18 P2 C22 C24 64.1(8) . . . . ?
Pd1 P2 C22 C24 -154.9(6) . . . . ?
O2 P2 C22 C23 74.1(6) . . . . ?
C18 P2 C22 C23 -178.7(6) . . . . ?
Pd1 P2 C22 C23 -37.8(6) . . . . ?
